data_7027325
loop_
_publ_author_name
'Jacobsen, Heiko'
'Heinze, Katja'
'Llamazares, Angela'
'Schmalle, Helmut W.'
'Artus, Georg'
'Berke, Heinz'

_publ_section_title
;
 Co-ordination chemistry of the [Re(NO)2(PR3)2]+ fragment:
 crystallographic and computational studies&#x200A;&#x2020;
;
_journal_issue 11
_journal_name_full 'Journal of the Chemical Society, Dalton Transactions'
_journal_page_first 1717
_journal_paper_doi 10.1039/a901384i
_journal_year 1999
_chemical_formula_sum 'C69.5 H79 B Cl F24 N2 O3 P2 Re'
_chemical_formula_weight 1740.75
_chemical_name_systematic
; 
 Bis(tricyclohexylphosphine)carbonyldinitrosylrhenium(-I) 
 Tetrakis(3,5-bis(trifluoromethyl)phenyl)borate
;
_space_group_IT_number 2
_symmetry_cell_setting triclinic
_symmetry_space_group_name_Hall '-P 1'
_symmetry_space_group_name_H-M 'P -1'
_atom_sites_solution_hydrogens geom
_atom_sites_solution_primary direct
_atom_sites_solution_secondary difmap
_audit_creation_method SHELXL-97
_cell_angle_alpha 79.633(12)
_cell_angle_beta 71.952(11)
_cell_angle_gamma 79.440(11)
_cell_formula_units_Z 2
_cell_length_a 12.9909(12)
_cell_length_b 16.6700(16)
_cell_length_c 19.0701(19)
_cell_measurement_reflns_used 5000
_cell_measurement_temperature 193(2)
_cell_measurement_theta_max 30.45
_cell_measurement_theta_min 2.3
_cell_volume 3826.4(7)
_computing_cell_refinement 'STOE IPDS software'
_computing_data_collection 'STOE IPDS software'
_computing_data_reduction 'STOE IPDS software'
_computing_molecular_graphics 'PLATON, PLUTON (Spek, 1990)'
_computing_publication_material 'SHELXL-97 (Sheldrick, 1997)'
_computing_structure_refinement 'SHELXL-97 (Sheldrick, 1997)'
_computing_structure_solution 'SHELXS-97 (Sheldrick, 1990)'
_diffrn_ambient_temperature 193(2)
_diffrn_measured_fraction_theta_full 0.902
_diffrn_measured_fraction_theta_max 0.902
_diffrn_measurement_device_type 'STOE IPDS diffractometer'
_diffrn_measurement_method 'phi rotation scan mode'
_diffrn_radiation_monochromator graphite
_diffrn_radiation_source 'fine-focus sealed tube'
_diffrn_radiation_type 'Mo K\a'
_diffrn_radiation_wavelength 0.71073
_diffrn_reflns_av_R_equivalents 0.0506
_diffrn_reflns_av_sigmaI/netI 0.0455
_diffrn_reflns_limit_h_max 18
_diffrn_reflns_limit_h_min -17
_diffrn_reflns_limit_k_max 23
_diffrn_reflns_limit_k_min -22
_diffrn_reflns_limit_l_max 27
_diffrn_reflns_limit_l_min -27
_diffrn_reflns_number 48209
_diffrn_reflns_theta_full 30.30
_diffrn_reflns_theta_max 30.30
_diffrn_reflns_theta_min 2.88
_diffrn_standards_decay_% 0
_exptl_absorpt_coefficient_mu 1.768
_exptl_absorpt_correction_T_max 0.5686
_exptl_absorpt_correction_T_min 0.3928
_exptl_absorpt_correction_type numerical
_exptl_absorpt_process_details '(Coppens et al., 1965)'
_exptl_crystal_colour dark-red
_exptl_crystal_density_diffrn 1.511
_exptl_crystal_density_method 'not measured'
_exptl_crystal_description Prism
_exptl_crystal_F_000 1754
_exptl_crystal_size_max 0.65
_exptl_crystal_size_mid 0.46
_exptl_crystal_size_min 0.36
_refine_diff_density_max 3.045
_refine_diff_density_min -5.186
_refine_diff_density_rms 0.179
_refine_ls_extinction_coef 0.0105(9)
_refine_ls_extinction_expression Fc^*^=kFc[1+0.001xFc^2^\l^3^/sin(2\q)]^-1/4^
_refine_ls_extinction_method SHELXL
_refine_ls_goodness_of_fit_ref 1.388
_refine_ls_hydrogen_treatment constr
_refine_ls_matrix_type full
_refine_ls_number_parameters 993
_refine_ls_number_reflns 20707
_refine_ls_number_restraints 4
_refine_ls_restrained_S_all 1.389
_refine_ls_R_factor_all 0.0823
_refine_ls_R_factor_gt 0.0616
_refine_ls_shift/su_max 0.004
_refine_ls_shift/su_mean 0.000
_refine_ls_structure_factor_coef Fsqd
_refine_ls_weighting_details 'w=1/[\s^2^(Fo^2^)+(0.1000P)^2^+0.0000P] where P=(Fo^2^+2Fc^2^)/3'
_refine_ls_weighting_scheme calc
_refine_ls_wR_factor_gt 0.1585
_refine_ls_wR_factor_ref 0.1977
_reflns_number_gt 15863
_reflns_number_total 20707
_reflns_threshold_expression >2\s(I)
_cod_data_source_file 901384isup1.cif
_cod_data_source_block III+
_cod_depositor_comments
;
The following automatic conversions were performed:

'_symmetry_cell_setting' value 'Triclinic' changed to 'triclinic'
according to /home/saulius/struct/CIF-dictionaries/cif_core.dic
dictionary named 'cif_core.dic' version 2.4.2 from
2011-04-26.

'_exptl_absorpt_correction_type' value 'Numerical'
changed to 'numerical' according to
/home/saulius/struct/CIF-dictionaries/cif_core.dic dictionary named
'cif_core.dic' version 2.4.2 from 2011-04-26.

Automatic conversion script
Id: cif_fix_values 1891 2012-01-12 08:04:46Z andrius 
;
_cod_original_cell_volume 3826.4(6)
_cod_original_formula_sum 'C69.50 H79 B Cl F24 N2 O3 P2 Re'
_cod_database_code 7027325

loop_
_symmetry_equiv_pos_as_xyz
'x, y, z'
'-x, -y, -z'

loop_
_atom_site_label
_atom_site_type_symbol
_atom_site_fract_x
_atom_site_fract_y
_atom_site_fract_z
_atom_site_U_iso_or_equiv
_atom_site_adp_type
_atom_site_occupancy
_atom_site_calc_flag
_atom_site_refinement_flags
_atom_site_disorder_assembly
_atom_site_disorder_group
Re1 Re 0.388993(18) 0.278110(15) 0.304505(13) 0.03224(10) Uani 1 d . . .
P1 P 0.30958(11) 0.23501(9) 0.21631(8) 0.0293(3) Uani 1 d . . .
P2 P 0.45028(12) 0.34590(10) 0.38684(9) 0.0351(3) Uani 1 d . . .
N1 N 0.2493(5) 0.3078(4) 0.3602(3) 0.0416(12) Uani 1 d . . .
O1 O 0.1598(4) 0.3228(4) 0.3986(3) 0.0579(15) Uani 1 d . . .
C1 C 0.4841(5) 0.3422(4) 0.2195(4) 0.0336(12) Uani 1 d . . .
O2 O 0.5431(4) 0.3774(4) 0.1712(3) 0.0556(14) Uani 1 d . . .
N2 N 0.4619(5) 0.1783(4) 0.3224(4) 0.0469(14) Uani 1 d . . .
O3 O 0.5045(5) 0.1116(4) 0.3408(4) 0.0611(15) Uani 1 d . . .
C2 C 0.2030(5) 0.1692(4) 0.2697(4) 0.0386(13) Uani 1 d . . .
H2 H 0.1492 0.2031 0.3067 0.046 Uiso 1 calc R . .
C3 C 0.2472(8) 0.0936(5) 0.3153(6) 0.065(2) Uani 1 d . . .
H3A H 0.2836 0.1110 0.3475 0.078 Uiso 1 calc R . .
H3B H 0.3022 0.0577 0.2815 0.078 Uiso 1 calc R . .
C4 C 0.1540(9) 0.0450(6) 0.3638(6) 0.069(3) Uani 1 d . . .
H4A H 0.1854 -0.0063 0.3894 0.083 Uiso 1 calc R . .
H4B H 0.1052 0.0782 0.4025 0.083 Uiso 1 calc R . .
C5 C 0.0879(9) 0.0233(6) 0.3196(6) 0.073(3) Uani 1 d . . .
H5A H 0.0261 -0.0042 0.3536 0.088 Uiso 1 calc R . .
H5B H 0.1340 -0.0153 0.2849 0.088 Uiso 1 calc R . .
C6 C 0.0441(9) 0.1009(8) 0.2758(6) 0.077(3) Uani 1 d . . .
H6A H -0.0060 0.1378 0.3109 0.092 Uiso 1 calc R . .
H6B H 0.0021 0.0858 0.2460 0.092 Uiso 1 calc R . .
C7 C 0.1379(7) 0.1467(6) 0.2238(5) 0.060(2) Uani 1 d . . .
H7A H 0.1863 0.1112 0.1868 0.072 Uiso 1 calc R . .
H7B H 0.1078 0.1973 0.1965 0.072 Uiso 1 calc R . .
C8 C 0.2370(4) 0.3214(3) 0.1683(3) 0.0283(9) Uiso 1 d . . .
H8 H 0.2129 0.2978 0.1323 0.034 Uiso 1 calc R . .
C9 C 0.1350(6) 0.3634(5) 0.2186(4) 0.0515(18) Uani 1 d . . .
H9A H 0.1551 0.3902 0.2538 0.062 Uiso 1 calc R . .
H9B H 0.0871 0.3219 0.2478 0.062 Uiso 1 calc R . .
C10 C 0.0724(5) 0.4290(5) 0.1720(5) 0.057(2) Uani 1 d . . .
H10A H 0.0492 0.4023 0.1381 0.068 Uiso 1 calc R . .
H10B H 0.0064 0.4571 0.2053 0.068 Uiso 1 calc R . .
C11 C 0.1485(7) 0.4907(5) 0.1275(6) 0.060(2) Uani 1 d . . .
H11A H 0.1686 0.5185 0.1621 0.071 Uiso 1 calc R . .
H11B H 0.1100 0.5331 0.0975 0.071 Uiso 1 calc R . .
C12 C 0.2519(7) 0.4503(5) 0.0761(5) 0.0579(19) Uani 1 d . . .
H12A H 0.2330 0.4243 0.0397 0.069 Uiso 1 calc R . .
H12B H 0.3000 0.4922 0.0483 0.069 Uiso 1 calc R . .
C13 C 0.3100(6) 0.3861(4) 0.1222(4) 0.0463(15) Uani 1 d . . .
H13A H 0.3329 0.4131 0.1560 0.056 Uiso 1 calc R . .
H13B H 0.3766 0.3585 0.0890 0.056 Uiso 1 calc R . .
C14 C 0.4084(5) 0.1728(4) 0.1462(4) 0.0412(14) Uani 1 d . . .
H14 H 0.4044 0.1146 0.1703 0.049 Uiso 1 calc R . .
C15 C 0.3744(6) 0.1764(5) 0.0754(4) 0.0435(15) Uani 1 d . . .
H15A H 0.2985 0.1638 0.0892 0.052 Uiso 1 calc R . .
H15B H 0.3763 0.2327 0.0479 0.052 Uiso 1 calc R . .
C16 C 0.4498(6) 0.1154(6) 0.0255(4) 0.0537(19) Uani 1 d . . .
H16A H 0.4361 0.0590 0.0492 0.064 Uiso 1 calc R . .
H16B H 0.4315 0.1247 -0.0223 0.064 Uiso 1 calc R . .
C17 C 0.5683(6) 0.1209(5) 0.0097(4) 0.0543(19) Uani 1 d . . .
H17A H 0.5859 0.1721 -0.0243 0.065 Uiso 1 calc R . .
H17B H 0.6118 0.0738 -0.0160 0.065 Uiso 1 calc R . .
C18 C 0.6004(6) 0.1207(5) 0.0797(4) 0.0492(17) Uani 1 d . . .
H18A H 0.5983 0.0649 0.1084 0.059 Uiso 1 calc R . .
H18B H 0.6765 0.1329 0.0655 0.059 Uiso 1 calc R . .
C19 C 0.5265(6) 0.1826(5) 0.1289(4) 0.0475(16) Uani 1 d . . .
H19A H 0.5465 0.1755 0.1760 0.057 Uiso 1 calc R . .
H19B H 0.5377 0.2390 0.1036 0.057 Uiso 1 calc R . .
C20 C 0.5972(6) 0.3397(7) 0.3681(5) 0.062(3) Uani 1 d . . .
H20 H 0.6044 0.3895 0.3297 0.074 Uiso 1 calc R A 1
C211 C 0.6388(10) 0.3722(10) 0.4180(8) 0.046(2) Uani 0.537(4) d P B 1
H21A H 0.6322 0.3321 0.4637 0.056 Uiso 0.537(4) calc PR B 1
H21B H 0.5903 0.4234 0.4324 0.056 Uiso 0.537(4) calc PR B 1
C221 C 0.7548(12) 0.3914(14) 0.3904(11) 0.069(4) Uani 0.537(4) d P B 1
H22A H 0.7573 0.4448 0.3578 0.083 Uiso 0.537(4) calc PR B 1
H22B H 0.7795 0.3965 0.4334 0.083 Uiso 0.537(4) calc PR B 1
C231 C 0.8311(12) 0.3256(13) 0.3480(10) 0.061(3) Uani 0.537(4) d P B 1
H23A H 0.8442 0.2766 0.3836 0.073 Uiso 0.537(4) calc PR B 1
H23B H 0.9020 0.3459 0.3221 0.073 Uiso 0.537(4) calc PR B 1
C241 C 0.7869(13) 0.3009(16) 0.2915(11) 0.074(5) Uani 0.537(4) d P B 1
H24A H 0.7937 0.3451 0.2487 0.088 Uiso 0.537(4) calc PR B 1
H24B H 0.8334 0.2506 0.2729 0.088 Uiso 0.537(4) calc PR B 1
C251 C 0.6700(11) 0.2845(10) 0.3194(8) 0.050(2) Uani 0.537(4) d P B 1
H25A H 0.6425 0.2871 0.2760 0.060 Uiso 0.537(4) calc PR B 1
H25B H 0.6682 0.2277 0.3459 0.060 Uiso 0.537(4) calc PR B 1
C212 C 0.6478(12) 0.2440(11) 0.3913(9) 0.046(2) Uani 0.463(4) d P B 2
H21C H 0.6028 0.2233 0.4413 0.056 Uiso 0.463(4) calc PR B 2
H21D H 0.6430 0.2094 0.3556 0.056 Uiso 0.463(4) calc PR B 2
C222 C 0.7637(14) 0.2356(16) 0.3920(13) 0.069(4) Uani 0.463(4) d P B 2
H22C H 0.7662 0.2615 0.4342 0.083 Uiso 0.463(4) calc PR B 2
H22D H 0.7914 0.1763 0.4008 0.083 Uiso 0.463(4) calc PR B 2
C232 C 0.8347(14) 0.2716(14) 0.3253(12) 0.061(3) Uani 0.463(4) d P B 2
H23C H 0.8468 0.2374 0.2853 0.073 Uiso 0.463(4) calc PR B 2
H23D H 0.9063 0.2720 0.3334 0.073 Uiso 0.463(4) calc PR B 2
C242 C 0.7885(15) 0.3599(18) 0.3002(12) 0.074(5) Uani 0.463(4) d P B 2
H24C H 0.7912 0.3965 0.3349 0.088 Uiso 0.463(4) calc PR B 2
H24D H 0.8352 0.3789 0.2502 0.088 Uiso 0.463(4) calc PR B 2
C252 C 0.6704(12) 0.3670(12) 0.2973(9) 0.050(2) Uani 0.463(4) d P B 2
H25C H 0.6448 0.4250 0.2812 0.060 Uiso 0.463(4) calc PR B 2
H25D H 0.6686 0.3336 0.2598 0.060 Uiso 0.463(4) calc PR B 2
C29 C 0.3324(10) 0.6334(6) 0.3771(8) 0.080(3) Uani 1 d . . .
H29A H 0.2973 0.6192 0.4309 0.096 Uiso 1 calc R C 1
H29B H 0.3140 0.6932 0.3629 0.096 Uiso 1 calc R C 1
C30 C 0.2974(10) 0.5856(6) 0.3329(6) 0.073(3) Uani 1 d . . .
H30A H 0.3467 0.5874 0.2815 0.087 Uiso 1 calc R D 1
H30B H 0.2218 0.6067 0.3311 0.087 Uiso 1 calc R D 1
C261 C 0.4267(10) 0.4622(7) 0.3612(7) 0.039(2) Uani 0.537(4) d P B 1
H261 H 0.4596 0.4724 0.3060 0.047 Uiso 0.537(4) calc PR B 1
C271 C 0.4765(16) 0.5158(10) 0.3930(10) 0.065(3) Uani 0.537(4) d P B 1
H27A H 0.5555 0.4959 0.3843 0.077 Uiso 0.537(4) calc PR B 1
H27B H 0.4421 0.5122 0.4474 0.077 Uiso 0.537(4) calc PR B 1
C281 C 0.4612(18) 0.6075(10) 0.3573(12) 0.070(4) Uani 0.537(4) d P B 1
H28A H 0.4946 0.6126 0.3027 0.084 Uiso 0.537(4) calc PR B 1
H28B H 0.4949 0.6423 0.3785 0.084 Uiso 0.537(4) calc PR B 1
C311 C 0.3044(12) 0.4968(9) 0.3751(10) 0.061(3) Uani 0.537(4) d P B 1
H31A H 0.2686 0.4976 0.4290 0.073 Uiso 0.537(4) calc PR B 1
H31B H 0.2671 0.4620 0.3565 0.073 Uiso 0.537(4) calc PR B 1
C262 C 0.3688(12) 0.4473(8) 0.3983(8) 0.039(2) Uani 0.463(4) d P B 2
H262 H 0.2906 0.4377 0.4138 0.047 Uiso 0.463(4) calc PR B 2
C272 C 0.3796(19) 0.4937(12) 0.4560(12) 0.065(3) Uani 0.463(4) d P B 2
H27C H 0.3596 0.4603 0.5055 0.077 Uiso 0.463(4) calc PR B 2
H27D H 0.4567 0.5027 0.4445 0.077 Uiso 0.463(4) calc PR B 2
C282 C 0.308(2) 0.5756(12) 0.4584(13) 0.070(4) Uani 0.463(4) d P B 2
H28C H 0.3193 0.6050 0.4954 0.084 Uiso 0.463(4) calc PR B 2
H28D H 0.2301 0.5662 0.4748 0.084 Uiso 0.463(4) calc PR B 2
C312 C 0.3880(15) 0.4991(11) 0.3220(12) 0.061(3) Uani 0.463(4) d P B 2
H31C H 0.3762 0.4687 0.2856 0.073 Uiso 0.463(4) calc PR B 2
H31D H 0.4636 0.5127 0.3038 0.073 Uiso 0.463(4) calc PR B 2
C321 C 0.3770(12) 0.3235(9) 0.4827(9) 0.041(3) Uani 0.537(4) d P B 1
H321 H 0.3038 0.3580 0.4893 0.049 Uiso 0.537(4) calc PR B 1
C331 C 0.3546(14) 0.2350(10) 0.5025(8) 0.056(3) Uani 0.537(4) d P B 1
H33A H 0.4247 0.1977 0.4959 0.067 Uiso 0.537(4) calc PR B 1
H33B H 0.3167 0.2228 0.4687 0.067 Uiso 0.537(4) calc PR B 1
C341 C 0.2836(15) 0.2196(13) 0.5834(8) 0.064(4) Uani 0.537(4) d P B 1
H34A H 0.2759 0.1603 0.5966 0.077 Uiso 0.537(4) calc PR B 1
H34B H 0.2097 0.2508 0.5880 0.077 Uiso 0.537(4) calc PR B 1
C351 C 0.3324(16) 0.2454(13) 0.6384(8) 0.062(3) Uani 0.537(4) d P B 1
H35A H 0.2807 0.2397 0.6890 0.074 Uiso 0.537(4) calc PR B 1
H35B H 0.4012 0.2087 0.6397 0.074 Uiso 0.537(4) calc PR B 1
C361 C 0.3546(17) 0.3308(13) 0.6168(9) 0.068(3) Uani 0.537(4) d P B 1
H36A H 0.3910 0.3444 0.6508 0.082 Uiso 0.537(4) calc PR B 1
H36B H 0.2843 0.3677 0.6224 0.082 Uiso 0.537(4) calc PR B 1
C371 C 0.4257(14) 0.3468(11) 0.5376(7) 0.056(3) Uani 0.537(4) d P B 1
H37A H 0.4990 0.3146 0.5331 0.067 Uiso 0.537(4) calc PR B 1
H37B H 0.4347 0.4059 0.5254 0.067 Uiso 0.537(4) calc PR B 1
C322 C 0.4165(14) 0.2914(11) 0.4873(10) 0.041(3) Uani 0.463(4) d P B 2
H322 H 0.4433 0.3255 0.5144 0.049 Uiso 0.463(4) calc PR B 2
C332 C 0.2959(16) 0.2928(12) 0.5288(9) 0.056(3) Uani 0.463(4) d P B 2
H33C H 0.2636 0.2562 0.5084 0.067 Uiso 0.463(4) calc PR B 2
H33D H 0.2573 0.3493 0.5221 0.067 Uiso 0.463(4) calc PR B 2
C342 C 0.2813(18) 0.2632(15) 0.6138(10) 0.064(4) Uani 0.463(4) d P B 2
H34C H 0.3061 0.3033 0.6353 0.077 Uiso 0.463(4) calc PR B 2
H34D H 0.2029 0.2605 0.6399 0.077 Uiso 0.463(4) calc PR B 2
C352 C 0.3471(17) 0.1780(14) 0.6256(9) 0.062(3) Uani 0.463(4) d P B 2
H35C H 0.3430 0.1636 0.6790 0.074 Uiso 0.463(4) calc PR B 2
H35D H 0.3140 0.1365 0.6118 0.074 Uiso 0.463(4) calc PR B 2
C362 C 0.4625(19) 0.1750(15) 0.5815(10) 0.068(3) Uani 0.463(4) d P B 2
H36C H 0.4987 0.1174 0.5865 0.082 Uiso 0.463(4) calc PR B 2
H36D H 0.4990 0.2085 0.6020 0.082 Uiso 0.463(4) calc PR B 2
C372 C 0.4775(17) 0.2057(12) 0.5006(9) 0.056(3) Uani 0.463(4) d P B 2
H37C H 0.4516 0.1670 0.4782 0.067 Uiso 0.463(4) calc PR B 2
H37D H 0.5564 0.2065 0.4753 0.067 Uiso 0.463(4) calc PR B 2
B1 B 0.9075(5) 0.2187(4) -0.1834(4) 0.0332(13) Uani 1 d . . .
C38 C 0.7739(5) 0.2329(4) -0.1682(3) 0.0338(12) Uani 1 d . . .
C39 C 0.7078(5) 0.3035(4) -0.1409(4) 0.0371(13) Uani 1 d . . .
H39 H 0.7392 0.3422 -0.1258 0.044 Uiso 1 calc R . .
C40 C 0.5974(6) 0.3177(4) -0.1357(4) 0.0438(15) Uani 1 d . . .
C41 C 0.5471(5) 0.2649(4) -0.1594(4) 0.0441(15) Uani 1 d . . .
H41 H 0.4721 0.2763 -0.1577 0.053 Uiso 1 calc R . .
C42 C 0.6128(6) 0.1945(4) -0.1858(4) 0.0434(15) Uani 1 d . . .
C43 C 0.7224(5) 0.1793(4) -0.1901(4) 0.0386(13) Uani 1 d . . .
H43 H 0.7643 0.1306 -0.2086 0.046 Uiso 1 calc R . .
C401 C 0.5309(7) 0.3944(5) -0.1067(7) 0.067(3) Uani 1 d . . .
F401 F 0.5224(13) 0.3918(6) -0.0356(5) 0.209(8) Uani 1 d . . .
F402 F 0.5757(6) 0.4598(3) -0.1355(5) 0.092(2) Uani 1 d . . .
F403 F 0.4371(6) 0.4090(7) -0.1135(12) 0.249(10) Uani 1 d . . .
C421 C 0.5637(7) 0.1350(6) -0.2133(5) 0.061(2) Uani 1 d . . .
F421 F 0.5803(9) 0.0598(4) -0.1806(5) 0.123(3) Uani 1 d . . .
F422 F 0.6084(10) 0.1271(7) -0.2816(5) 0.144(4) Uani 1 d . . .
F423 F 0.4626(7) 0.1515(7) -0.2024(9) 0.196(7) Uani 1 d . . .
C44 C 0.9563(5) 0.1221(4) -0.1690(3) 0.0337(11) Uani 1 d . . .
C45 C 0.8994(5) 0.0687(4) -0.1107(4) 0.0371(12) Uani 1 d . . .
H45 H 0.8269 0.0875 -0.0833 0.045 Uiso 1 calc R . .
C46 C 0.9452(6) -0.0110(4) -0.0915(4) 0.0412(14) Uani 1 d . . .
C47 C 1.0510(6) -0.0408(4) -0.1298(5) 0.0474(16) Uani 1 d . . .
H47 H 1.0827 -0.0952 -0.1164 0.057 Uiso 1 calc R . .
C48 C 1.1084(6) 0.0103(5) -0.1874(4) 0.0460(15) Uani 1 d . . .
C49 C 1.0619(5) 0.0904(4) -0.2075(4) 0.0398(13) Uani 1 d . . .
H49 H 1.1032 0.1240 -0.2483 0.048 Uiso 1 calc R . .
C461 C 0.8811(7) -0.0666(5) -0.0286(5) 0.0510(17) Uani 1 d . . .
F461 F 0.9352(7) -0.1023(5) 0.0195(4) 0.100(2) Uani 1 d . . .
F462 F 1.2352(9) -0.0065(10) -0.3015(5) 0.209(8) Uani 1 d . . .
F463 F 0.7936(8) -0.0327(6) 0.0101(7) 0.223(9) Uani 1 d . . .
C481 C 1.2212(7) -0.0206(6) -0.2306(6) 0.065(2) Uani 1 d . . .
F481 F 0.8616(11) -0.1297(7) -0.0503(4) 0.162(6) Uani 1 d . . .
F482 F 1.2540(6) -0.0968(5) -0.2128(5) 0.129(4) Uani 1 d . . .
F483 F 1.2947(6) 0.0176(7) -0.2214(9) 0.170(6) Uani 1 d . . .
C50 C 0.9459(5) 0.2613(4) -0.1262(4) 0.0367(12) Uani 1 d . . .
C51 C 0.8839(5) 0.2690(4) -0.0529(4) 0.0390(13) Uani 1 d . . .
H51 H 0.8133 0.2521 -0.0357 0.047 Uiso 1 calc R . .
C52 C 0.9214(7) 0.3003(4) -0.0043(4) 0.0462(15) Uani 1 d . . .
C53 C 1.0236(7) 0.3246(6) -0.0254(5) 0.0557(19) Uani 1 d . . .
H53 H 1.0489 0.3464 0.0080 0.067 Uiso 1 calc R . .
C54 C 1.0879(6) 0.3157(6) -0.0974(5) 0.057(2) Uani 1 d . . .
C55 C 1.0513(6) 0.2836(5) -0.1460(4) 0.0490(17) Uani 1 d . . .
H55 H 1.0989 0.2765 -0.1943 0.059 Uiso 1 calc R . .
C521 C 0.8504(9) 0.3081(6) 0.0735(5) 0.068(3) Uani 1 d . . .
F521 F 0.9073(10) 0.2795(11) 0.1223(5) 0.190(7) Uani 1 d . . .
F522 F 0.7761(8) 0.2625(7) 0.0990(4) 0.136(4) Uani 1 d . . .
F523 F 0.8168(12) 0.3793(5) 0.0869(5) 0.186(7) Uani 1 d . . .
C541 C 1.2004(9) 0.3385(11) -0.1214(8) 0.101(5) Uani 1 d . . .
F541 F 1.2554(8) 0.3081(13) -0.0724(8) 0.209(8) Uani 1 d . . .
F542 F 1.2015(9) 0.4146(8) -0.1208(13) 0.240(10) Uani 1 d . . .
F543 F 1.2618(7) 0.3192(10) -0.1808(6) 0.188(7) Uani 1 d . . .
C56 C 0.9520(5) 0.2604(4) -0.2703(3) 0.0352(12) Uani 1 d . . .
C57 C 0.9543(6) 0.2185(4) -0.3280(3) 0.0387(13) Uani 1 d . . .
H57 H 0.9394 0.1632 -0.3165 0.046 Uiso 1 calc R . .
C58 C 0.9777(6) 0.2552(4) -0.4021(4) 0.0423(14) Uani 1 d . . .
C59 C 1.0045(6) 0.3337(4) -0.4217(4) 0.0460(16) Uani 1 d . . .
H59 H 1.0227 0.3581 -0.4722 0.055 Uiso 1 calc R . .
C60 C 1.0040(6) 0.3762(4) -0.3657(4) 0.0422(15) Uani 1 d . . .
C61 C 0.9774(5) 0.3407(4) -0.2911(4) 0.0395(14) Uani 1 d . . .
H61 H 0.9766 0.3719 -0.2538 0.047 Uiso 1 calc R . .
C581 C 0.9758(11) 0.2082(7) -0.4609(5) 0.078(3) Uani 1 d . . .
F581 F 0.9049(12) 0.1570(7) -0.4374(4) 0.170(6) Uani 1 d . . .
F582 F 1.0701(11) 0.1642(7) -0.4866(5) 0.164(5) Uani 1 d . . .
F583 F 0.9562(7) 0.2542(5) -0.5194(3) 0.094(2) Uani 1 d . . .
C601 C 1.0334(8) 0.4614(5) -0.3840(6) 0.066(3) Uani 1 d . . .
F601 F 1.0929(9) 0.4785(5) -0.4499(4) 0.134(4) Uani 1 d . . .
F602 F 1.0880(16) 0.4773(7) -0.3465(7) 0.214(8) Uani 1 d . . .
F603 F 0.9532(10) 0.5150(5) -0.3757(11) 0.233(10) Uani 1 d . . .
Cl11 Cl 0.6489(8) -0.0190(5) 0.5136(5) 0.0756(19) Uani 0.309(4) d PD E 1
C70 C 0.649(4) 0.087(2) 0.533(3) 0.139(19) Uiso 0.309(4) d PD E 1
H70A H 0.6503 0.0876 0.5847 0.167 Uiso 0.309(4) calc PR E 1
H70B H 0.5873 0.1263 0.5224 0.167 Uiso 0.309(4) calc PR E 1
Cl12 Cl 0.7865(9) 0.1049(6) 0.4612(5) 0.081(2) Uani 0.309(4) d PD E 1
Cl21 Cl 0.5948(13) 0.0754(8) 0.5627(9) 0.0756(19) Uani 0.191(4) d PD B 2
C71 C 0.619(5) 0.017(6) 0.485(4) 0.139(19) Uiso 0.191(4) d PD B 2
H71A H 0.5615 -0.0185 0.4943 0.167 Uiso 0.191(4) calc PR E 2
H71B H 0.6237 0.0534 0.4377 0.167 Uiso 0.191(4) calc PR E 2
Cl22 Cl 0.7499(14) -0.0450(10) 0.4844(9) 0.081(2) Uani 0.191(4) d PD B 2

loop_
_atom_site_aniso_label
_atom_site_aniso_U_11
_atom_site_aniso_U_22
_atom_site_aniso_U_33
_atom_site_aniso_U_23
_atom_site_aniso_U_13
_atom_site_aniso_U_12
Re1 0.03109(12) 0.03544(13) 0.03468(13) -0.01919(9) -0.00735(8) -0.00509(8)
P1 0.0292(6) 0.0281(6) 0.0313(6) -0.0149(5) -0.0020(5) -0.0068(5)
P2 0.0318(6) 0.0397(7) 0.0372(7) -0.0197(6) -0.0061(6) -0.0059(6)
N1 0.039(3) 0.051(3) 0.039(3) -0.022(2) -0.006(2) -0.011(2)
O1 0.040(2) 0.079(4) 0.049(3) -0.028(3) 0.006(2) -0.008(3)
C1 0.029(2) 0.035(3) 0.045(3) -0.014(2) -0.019(2) -0.002(2)
O2 0.045(3) 0.055(3) 0.064(3) -0.012(3) -0.004(3) -0.017(2)
N2 0.049(3) 0.042(3) 0.049(3) -0.019(3) -0.007(3) -0.006(2)
O3 0.066(3) 0.048(3) 0.079(4) -0.012(3) -0.041(3) 0.009(3)
C2 0.037(3) 0.037(3) 0.042(3) -0.013(3) -0.003(2) -0.014(2)
C3 0.063(5) 0.046(4) 0.081(6) 0.009(4) -0.015(5) -0.019(4)
C4 0.080(6) 0.057(5) 0.068(5) 0.008(4) -0.015(5) -0.034(5)
C5 0.088(7) 0.063(5) 0.069(5) -0.020(4) 0.004(5) -0.047(5)
C6 0.072(6) 0.105(8) 0.070(6) -0.005(5) -0.020(5) -0.060(6)
C7 0.067(5) 0.072(5) 0.052(4) -0.015(4) -0.013(4) -0.040(4)
C9 0.051(4) 0.042(3) 0.049(4) -0.011(3) 0.002(3) 0.003(3)
C10 0.025(3) 0.063(5) 0.079(6) -0.003(4) -0.026(3) 0.015(3)
C11 0.064(5) 0.049(4) 0.074(5) -0.005(4) -0.042(5) 0.005(4)
C12 0.060(5) 0.052(4) 0.059(5) 0.004(4) -0.021(4) -0.007(4)
C13 0.047(3) 0.041(3) 0.051(4) -0.006(3) -0.010(3) -0.013(3)
C14 0.036(3) 0.047(3) 0.041(3) -0.028(3) -0.003(2) -0.002(2)
C15 0.042(3) 0.056(4) 0.037(3) -0.025(3) -0.008(3) -0.004(3)
C16 0.054(4) 0.069(5) 0.043(3) -0.035(4) -0.003(3) -0.010(4)
C17 0.051(4) 0.064(5) 0.045(4) -0.029(4) -0.001(3) -0.002(3)
C18 0.041(3) 0.055(4) 0.048(4) -0.026(3) -0.004(3) 0.005(3)
C19 0.040(3) 0.058(4) 0.047(4) -0.028(3) -0.008(3) -0.001(3)
C20 0.034(3) 0.106(7) 0.057(4) -0.046(5) -0.003(3) -0.020(4)
C211 0.035(4) 0.059(6) 0.052(5) -0.014(5) -0.017(4) -0.007(4)
C221 0.038(5) 0.096(10) 0.081(9) -0.029(8) -0.017(6) -0.011(6)
C231 0.034(4) 0.087(10) 0.064(7) -0.014(7) -0.015(5) -0.007(6)
C241 0.040(5) 0.122(14) 0.059(7) -0.035(9) 0.004(5) -0.018(8)
C251 0.039(4) 0.065(6) 0.046(5) -0.017(5) -0.007(4) -0.003(4)
C212 0.035(4) 0.059(6) 0.052(5) -0.014(5) -0.017(4) -0.007(4)
C222 0.038(5) 0.096(10) 0.081(9) -0.029(8) -0.017(6) -0.011(6)
C232 0.034(4) 0.087(10) 0.064(7) -0.014(7) -0.015(5) -0.007(6)
C242 0.040(5) 0.122(14) 0.059(7) -0.035(9) 0.004(5) -0.018(8)
C252 0.039(4) 0.065(6) 0.046(5) -0.017(5) -0.007(4) -0.003(4)
C29 0.097(8) 0.047(5) 0.103(8) -0.021(5) -0.044(7) 0.009(5)
C30 0.084(7) 0.055(5) 0.076(6) -0.007(5) -0.027(6) 0.001(5)
C261 0.040(5) 0.031(4) 0.049(5) -0.020(4) -0.008(4) -0.005(4)
C271 0.088(9) 0.049(6) 0.076(8) -0.031(6) -0.042(7) -0.004(6)
C281 0.094(10) 0.048(6) 0.084(9) -0.018(6) -0.042(8) -0.009(6)
C311 0.045(5) 0.047(6) 0.076(8) -0.012(6) 0.001(6) 0.002(4)
C262 0.040(5) 0.031(4) 0.049(5) -0.020(4) -0.008(4) -0.005(4)
C272 0.088(9) 0.049(6) 0.076(8) -0.031(6) -0.042(7) -0.004(6)
C282 0.094(10) 0.048(6) 0.084(9) -0.018(6) -0.042(8) -0.009(6)
C312 0.045(5) 0.047(6) 0.076(8) -0.012(6) 0.001(6) 0.002(4)
C321 0.043(7) 0.049(8) 0.031(4) -0.018(6) -0.001(6) -0.010(5)
C331 0.067(7) 0.058(6) 0.038(5) -0.009(4) 0.001(5) -0.021(5)
C341 0.061(7) 0.091(10) 0.038(6) -0.002(5) -0.002(5) -0.033(7)
C351 0.067(7) 0.082(8) 0.034(5) 0.003(6) -0.021(5) -0.005(7)
C361 0.080(9) 0.085(9) 0.041(5) -0.014(6) -0.021(6) -0.004(7)
C371 0.070(7) 0.070(7) 0.034(4) -0.012(5) -0.019(5) -0.013(6)
C322 0.043(7) 0.049(8) 0.031(4) -0.018(6) -0.001(6) -0.010(5)
C332 0.067(7) 0.058(6) 0.038(5) -0.009(4) 0.001(5) -0.021(5)
C342 0.061(7) 0.091(10) 0.038(6) -0.002(5) -0.002(5) -0.033(7)
C352 0.067(7) 0.082(8) 0.034(5) 0.003(6) -0.021(5) -0.005(7)
C362 0.080(9) 0.085(9) 0.041(5) -0.014(6) -0.021(6) -0.004(7)
C372 0.070(7) 0.070(7) 0.034(4) -0.012(5) -0.019(5) -0.013(6)
B1 0.032(3) 0.032(3) 0.034(3) -0.012(2) -0.002(2) -0.005(2)
C38 0.037(3) 0.032(3) 0.030(2) -0.006(2) -0.003(2) -0.008(2)
C39 0.034(3) 0.028(2) 0.045(3) -0.005(2) -0.004(2) -0.008(2)
C40 0.041(3) 0.032(3) 0.052(4) -0.003(3) -0.005(3) -0.007(2)
C41 0.034(3) 0.043(3) 0.054(4) -0.004(3) -0.011(3) -0.006(3)
C42 0.045(3) 0.043(3) 0.044(3) -0.012(3) -0.009(3) -0.013(3)
C43 0.040(3) 0.037(3) 0.040(3) -0.011(2) -0.009(3) -0.006(2)
C401 0.042(4) 0.043(4) 0.103(8) -0.020(4) 0.001(4) 0.000(3)
F401 0.306(17) 0.090(6) 0.102(6) -0.016(5) 0.069(9) 0.075(8)
F402 0.095(4) 0.037(2) 0.135(6) -0.018(3) -0.018(4) -0.007(3)
F403 0.066(4) 0.142(8) 0.61(3) -0.236(14) -0.136(10) 0.055(5)
C421 0.056(4) 0.076(6) 0.069(5) -0.026(5) -0.025(4) -0.022(4)
F421 0.196(9) 0.066(4) 0.157(7) 0.006(4) -0.106(7) -0.064(5)
F422 0.194(10) 0.185(10) 0.095(5) -0.052(6) -0.034(6) -0.108(9)
F423 0.079(5) 0.180(10) 0.407(19) -0.201(12) -0.106(8) 0.016(5)
C44 0.033(2) 0.034(3) 0.036(3) -0.011(2) -0.008(2) -0.004(2)
C45 0.033(3) 0.037(3) 0.040(3) -0.010(2) -0.008(2) -0.004(2)
C46 0.041(3) 0.036(3) 0.047(3) -0.007(3) -0.013(3) -0.005(2)
C47 0.045(3) 0.038(3) 0.059(4) -0.014(3) -0.016(3) 0.004(3)
C48 0.036(3) 0.049(4) 0.051(4) -0.018(3) -0.009(3) 0.004(3)
C49 0.035(3) 0.039(3) 0.042(3) -0.010(3) -0.005(3) -0.003(2)
C461 0.051(4) 0.043(4) 0.060(4) 0.004(3) -0.023(4) -0.007(3)
F461 0.128(6) 0.107(5) 0.079(4) 0.035(4) -0.054(4) -0.057(5)
F462 0.115(7) 0.338(17) 0.070(5) 0.000(7) 0.011(5) 0.136(10)
F463 0.132(7) 0.099(6) 0.246(12) 0.103(7) 0.114(8) 0.051(5)
C481 0.043(4) 0.066(5) 0.067(5) -0.003(4) -0.002(4) 0.014(4)
F481 0.268(13) 0.194(10) 0.078(5) 0.026(5) -0.062(6) -0.190(11)
F482 0.079(4) 0.086(5) 0.156(8) -0.003(5) 0.024(5) 0.042(4)
F483 0.044(3) 0.135(8) 0.304(16) -0.075(9) 0.013(6) -0.010(4)
C50 0.035(3) 0.036(3) 0.038(3) -0.012(2) -0.008(2) -0.001(2)
C51 0.042(3) 0.036(3) 0.036(3) -0.007(2) -0.006(3) -0.003(2)
C52 0.058(4) 0.042(3) 0.038(3) -0.011(3) -0.012(3) -0.003(3)
C53 0.057(4) 0.065(5) 0.054(4) -0.027(4) -0.020(4) -0.006(4)
C54 0.039(3) 0.079(5) 0.062(5) -0.030(4) -0.016(3) -0.009(4)
C55 0.035(3) 0.062(4) 0.052(4) -0.023(3) -0.005(3) -0.007(3)
C521 0.095(7) 0.073(6) 0.039(4) -0.022(4) -0.011(4) -0.022(5)
F521 0.159(10) 0.36(2) 0.059(4) -0.049(8) -0.032(6) -0.023(12)
F522 0.150(7) 0.180(9) 0.073(4) -0.059(5) 0.040(5) -0.097(7)
F523 0.293(15) 0.072(4) 0.096(6) -0.036(4) 0.086(8) 0.000(7)
C541 0.050(5) 0.168(14) 0.114(9) -0.068(10) -0.021(6) -0.041(7)
F541 0.085(6) 0.39(2) 0.180(11) -0.013(13) -0.061(7) -0.085(10)
F542 0.087(6) 0.122(8) 0.48(3) -0.061(13) -0.005(11) -0.059(6)
F543 0.083(5) 0.38(2) 0.135(8) -0.129(10) 0.030(5) -0.122(9)
C56 0.030(2) 0.034(3) 0.037(3) -0.011(2) 0.000(2) -0.005(2)
C57 0.047(3) 0.035(3) 0.034(3) -0.009(2) -0.006(3) -0.008(2)
C58 0.045(3) 0.048(3) 0.036(3) -0.009(3) -0.011(3) -0.010(3)
C59 0.051(4) 0.044(3) 0.034(3) -0.005(3) 0.001(3) -0.005(3)
C60 0.042(3) 0.034(3) 0.043(3) -0.009(3) 0.001(3) -0.005(2)
C61 0.038(3) 0.034(3) 0.042(3) -0.015(2) 0.002(2) -0.007(2)
C581 0.126(9) 0.081(6) 0.036(4) -0.015(4) -0.014(5) -0.049(7)
F581 0.323(15) 0.178(9) 0.056(4) -0.002(4) -0.036(6) -0.196(11)
F582 0.235(12) 0.155(8) 0.126(7) -0.116(7) -0.098(8) 0.090(8)
F583 0.141(6) 0.111(5) 0.052(3) 0.004(3) -0.043(4) -0.060(5)
C601 0.075(6) 0.039(4) 0.072(5) -0.011(4) 0.004(5) -0.021(4)
F601 0.217(10) 0.088(5) 0.078(4) -0.010(4) 0.027(5) -0.090(6)
F602 0.43(2) 0.122(8) 0.184(10) 0.059(7) -0.176(14) -0.187(13)
F603 0.129(8) 0.039(3) 0.44(2) -0.041(7) 0.046(12) -0.004(4)
Cl11 0.081(4) 0.060(3) 0.085(5) -0.013(3) -0.018(4) -0.015(3)
Cl12 0.093(5) 0.077(4) 0.082(5) 0.001(4) -0.039(4) -0.018(4)
Cl21 0.081(4) 0.060(3) 0.085(5) -0.013(3) -0.018(4) -0.015(3)
Cl22 0.093(5) 0.077(4) 0.082(5) 0.001(4) -0.039(4) -0.018(4)

loop_
_atom_type_symbol
_atom_type_description
_atom_type_scat_dispersion_real
_atom_type_scat_dispersion_imag
_atom_type_scat_source
C C 0.0033 0.0016 'International Tables Vol C Tables 4.2.6.8 and 6.1.1.4'
H H 0.0000 0.0000 'International Tables Vol C Tables 4.2.6.8 and 6.1.1.4'
B B 0.0013 0.0007 'International Tables Vol C Tables 4.2.6.8 and 6.1.1.4'
F F 0.0171 0.0103 'International Tables Vol C Tables 4.2.6.8 and 6.1.1.4'
N N 0.0061 0.0033 'International Tables Vol C Tables 4.2.6.8 and 6.1.1.4'
O O 0.0106 0.0060 'International Tables Vol C Tables 4.2.6.8 and 6.1.1.4'
P P 0.1023 0.0942 'International Tables Vol C Tables 4.2.6.8 and 6.1.1.4'
Re Re -1.0185 7.2310 'International Tables Vol C Tables 4.2.6.8 and 6.1.1.4'
Cl Cl 0.1484 0.1585 'International Tables Vol C Tables 4.2.6.8 and 6.1.1.4'

loop_
_geom_angle_atom_site_label_1
_geom_angle_atom_site_label_2
_geom_angle_atom_site_label_3
_geom_angle
_geom_angle_publ_flag
N2 Re1 N1 121.5(3) yes
N2 Re1 C1 108.9(3) yes
N1 Re1 C1 129.6(3) yes
N2 Re1 P2 96.4(2) yes
N1 Re1 P2 87.27(16) yes
C1 Re1 P2 87.29(16) yes
N2 Re1 P1 94.0(2) yes
N1 Re1 P1 87.57(17) yes
C1 Re1 P1 89.08(16) yes
P2 Re1 P1 169.62(5) yes
C8 P1 C2 104.3(3) yes
C8 P1 C14 109.0(3) yes
C2 P1 C14 105.9(3) yes
C8 P1 Re1 113.18(17) yes
C2 P1 Re1 108.9(2) yes
C14 P1 Re1 114.8(2) yes
C321 P2 C20 115.0(6) yes
C321 P2 C262 82.4(7) yes
C20 P2 C262 117.3(5) yes
C321 P2 C261 107.1(6) yes
C20 P2 C261 94.9(5) yes
C262 P2 C261 27.7(5) yes
C321 P2 C322 20.9(6) yes
C20 P2 C322 98.8(6) yes
C262 P2 C322 101.9(7) yes
C261 P2 C322 123.9(6) yes
C321 P2 Re1 112.5(5) yes
C20 P2 Re1 115.9(2) yes
C262 P2 Re1 109.3(5) yes
C261 P2 Re1 109.5(4) yes
C322 P2 Re1 112.3(5) yes
O1 N1 Re1 176.3(6) yes
O2 C1 Re1 177.0(6) yes
O3 N2 Re1 174.0(6) yes
C7 C2 C3 111.9(7) yes
C7 C2 P1 114.5(5) yes
C3 C2 P1 112.5(5) yes
C7 C2 H2 105.7 yes
C3 C2 H2 105.7 yes
P1 C2 H2 105.7 yes
C2 C3 C4 110.6(8) yes
C2 C3 H3A 109.5 yes
C4 C3 H3A 109.5 yes
C2 C3 H3B 109.5 yes
C4 C3 H3B 109.5 yes
H3A C3 H3B 108.1 yes
C5 C4 C3 112.7(8) yes
C5 C4 H4A 109.0 yes
C3 C4 H4A 109.0 yes
C5 C4 H4B 109.0 yes
C3 C4 H4B 109.0 yes
H4A C4 H4B 107.8 yes
C4 C5 C6 110.1(7) yes
C4 C5 H5A 109.6 yes
C6 C5 H5A 109.6 yes
C4 C5 H5B 109.6 yes
C6 C5 H5B 109.6 yes
H5A C5 H5B 108.1 yes
C5 C6 C7 111.1(9) yes
C5 C6 H6A 109.4 yes
C7 C6 H6A 109.4 yes
C5 C6 H6B 109.4 yes
C7 C6 H6B 109.4 yes
H6A C6 H6B 108.0 yes
C2 C7 C6 109.2(7) yes
C2 C7 H7A 109.8 yes
C6 C7 H7A 109.8 yes
C2 C7 H7B 109.8 yes
C6 C7 H7B 109.8 yes
H7A C7 H7B 108.3 yes
C9 C8 C13 109.3(5) yes
C9 C8 P1 114.3(4) yes
C13 C8 P1 113.2(4) yes
C9 C8 H8 106.5 yes
C13 C8 H8 106.5 yes
P1 C8 H8 106.5 yes
C8 C9 C10 110.5(6) yes
C8 C9 H9A 109.6 yes
C10 C9 H9A 109.6 yes
C8 C9 H9B 109.6 yes
C10 C9 H9B 109.6 yes
H9A C9 H9B 108.1 yes
C11 C10 C9 108.0(6) yes
C11 C10 H10A 110.1 yes
C9 C10 H10A 110.1 yes
C11 C10 H10B 110.1 yes
C9 C10 H10B 110.1 yes
H10A C10 H10B 108.4 yes
C10 C11 C12 112.1(7) yes
C10 C11 H11A 109.2 yes
C12 C11 H11A 109.2 yes
C10 C11 H11B 109.2 yes
C12 C11 H11B 109.2 yes
H11A C11 H11B 107.9 yes
C13 C12 C11 108.8(7) yes
C13 C12 H12A 109.9 yes
C11 C12 H12A 109.9 yes
C13 C12 H12B 109.9 yes
C11 C12 H12B 109.9 yes
H12A C12 H12B 108.3 yes
C12 C13 C8 111.7(6) yes
C12 C13 H13A 109.3 yes
C8 C13 H13A 109.3 yes
C12 C13 H13B 109.3 yes
C8 C13 H13B 109.3 yes
H13A C13 H13B 107.9 yes
C19 C14 C15 112.0(5) yes
C19 C14 P1 116.4(4) yes
C15 C14 P1 114.0(5) yes
C19 C14 H14 104.3 yes
C15 C14 H14 104.3 yes
P1 C14 H14 104.3 yes
C16 C15 C14 111.2(6) yes
C16 C15 H15A 109.4 yes
C14 C15 H15A 109.4 yes
C16 C15 H15B 109.4 yes
C14 C15 H15B 109.4 yes
H15A C15 H15B 108.0 yes
C17 C16 C15 114.1(6) yes
C17 C16 H16A 108.7 yes
C15 C16 H16A 108.7 yes
C17 C16 H16B 108.7 yes
C15 C16 H16B 108.7 yes
H16A C16 H16B 107.6 yes
C16 C17 C18 112.5(6) yes
C16 C17 H17A 109.1 yes
C18 C17 H17A 109.1 yes
C16 C17 H17B 109.1 yes
C18 C17 H17B 109.1 yes
H17A C17 H17B 107.8 yes
C19 C18 C17 113.1(7) yes
C19 C18 H18A 109.0 yes
C17 C18 H18A 109.0 yes
C19 C18 H18B 109.0 yes
C17 C18 H18B 109.0 yes
H18A C18 H18B 107.8 yes
C14 C19 C18 111.7(6) yes
C14 C19 H19A 109.3 yes
C18 C19 H19A 109.3 yes
C14 C19 H19B 109.3 yes
C18 C19 H19B 109.3 yes
H19A C19 H19B 107.9 yes
C251 C20 C252 56.7(10) yes
C251 C20 C211 118.5(10) yes
C252 C20 C211 100.6(10) yes
C251 C20 C212 52.8(9) yes
C252 C20 C212 105.7(10) yes
C211 C20 C212 93.4(10) yes
C251 C20 P2 120.4(7) yes
C252 C20 P2 124.6(10) yes
C211 C20 P2 118.7(7) yes
C212 C20 P2 109.0(7) yes
C251 C20 H20 95.1 yes
C252 C20 H20 40.8 yes
C211 C20 H20 95.1 yes
C212 C20 H20 146.5 yes
P2 C20 H20 95.1 yes
C20 C211 C221 118.1(12) yes
C20 C211 H21A 107.8 yes
C221 C211 H21A 107.8 yes
C20 C211 H21B 107.8 yes
C221 C211 H21B 107.8 yes
H21A C211 H21B 107.1 yes
C231 C221 C211 111.7(14) yes
C231 C221 H22A 109.3 yes
C211 C221 H22A 109.3 yes
C231 C221 H22B 109.3 yes
C211 C221 H22B 109.3 yes
H22A C221 H22B 107.9 yes
C221 C231 C241 112.8(15) yes
C221 C231 H23A 109.0 yes
C241 C231 H23A 109.0 yes
C221 C231 H23B 109.0 yes
C241 C231 H23B 109.0 yes
H23A C231 H23B 107.8 yes
C251 C241 C231 115.4(13) yes
C251 C241 H24A 108.4 yes
C231 C241 H24A 108.4 yes
C251 C241 H24B 108.4 yes
C231 C241 H24B 108.4 yes
H24A C241 H24B 107.5 yes
C20 C251 C241 115.3(13) yes
C20 C251 H25A 108.4 yes
C241 C251 H25A 108.4 yes
C20 C251 H25B 108.4 yes
C241 C251 H25B 108.4 yes
H25A C251 H25B 107.5 yes
C222 C212 C20 113.0(14) yes
C222 C212 H21C 109.0 yes
C20 C212 H21C 109.0 yes
C222 C212 H21D 109.0 yes
C20 C212 H21D 109.0 yes
H21C C212 H21D 107.8 yes
C232 C222 C212 114.2(19) yes
C232 C222 H22C 108.7 yes
C212 C222 H22C 108.7 yes
C232 C222 H22D 108.7 yes
C212 C222 H22D 108.7 yes
H22C C222 H22D 107.6 yes
C222 C232 C242 112.4(17) yes
C222 C232 H23C 109.1 yes
C242 C232 H23C 109.1 yes
C222 C232 H23D 109.1 yes
C242 C232 H23D 109.1 yes
H23C C232 H23D 107.8 yes
C252 C242 C232 112.6(18) yes
C252 C242 H24C 109.1 yes
C232 C242 H24C 109.1 yes
C252 C242 H24D 109.1 yes
C232 C242 H24D 109.1 yes
H24C C242 H24D 107.8 yes
C20 C252 C242 112.5(15) yes
C20 C252 H25C 109.1 yes
C242 C252 H25C 109.1 yes
C20 C252 H25D 109.1 yes
C242 C252 H25D 109.1 yes
H25C C252 H25D 107.8 yes
C30 C29 C281 104.1(10) yes
C30 C29 C282 101.3(10) yes
C281 C29 C282 94.2(13) yes
C30 C29 H29A 110.9 yes
C281 C29 H29A 110.9 yes
C282 C29 H29A 23.2 yes
C30 C29 H29B 110.9 yes
C281 C29 H29B 110.9 yes
C282 C29 H29B 131.6 yes
H29A C29 H29B 109.0 yes
C29 C30 C311 103.8(12) yes
C29 C30 C312 106.7(12) yes
C311 C30 C312 44.6(9) yes
C29 C30 H30A 111.0 yes
C311 C30 H30A 111.0 yes
C312 C30 H30A 68.7 yes
C29 C30 H30B 111.0 yes
C311 C30 H30B 111.0 yes
C312 C30 H30B 139.8 yes
H30A C30 H30B 109.0 yes
C271 C261 C311 107.2(12) yes
C271 C261 P2 119.3(11) yes
C311 C261 P2 112.7(9) yes
C271 C261 H261 105.5 yes
C311 C261 H261 105.5 yes
P2 C261 H261 105.5 yes
C261 C271 C281 111.5(14) yes
C261 C271 H27A 109.3 yes
C281 C271 H27A 109.3 yes
C261 C271 H27B 109.3 yes
C281 C271 H27B 109.3 yes
H27A C271 H27B 108.0 yes
C271 C281 C29 104.7(15) yes
C271 C281 H28A 110.8 yes
C29 C281 H28A 110.8 yes
C271 C281 H28B 110.8 yes
C29 C281 H28B 110.8 yes
H28A C281 H28B 108.9 yes
C261 C311 C30 107.4(11) yes
C261 C311 H31A 110.2 yes
C30 C311 H31A 110.2 yes
C261 C311 H31B 110.2 yes
C30 C311 H31B 110.2 yes
H31A C311 H31B 108.5 yes
C272 C262 C312 111.7(14) yes
C272 C262 P2 118.3(13) yes
C312 C262 P2 108.1(10) yes
C272 C262 H262 106.0 yes
C312 C262 H262 106.0 yes
P2 C262 H262 106.0 yes
C282 C272 C262 111.6(17) yes
C282 C272 H27C 109.3 yes
C262 C272 H27C 109.3 yes
C282 C272 H27D 109.3 yes
C262 C272 H27D 109.3 yes
H27C C272 H27D 108.0 yes
C272 C282 C29 112.3(18) yes
C272 C282 H28C 109.1 yes
C29 C282 H28C 109.1 yes
C272 C282 H28D 109.1 yes
C29 C282 H28D 109.1 yes
H28C C282 H28D 107.9 yes
C262 C312 C30 106.5(12) yes
C262 C312 H31C 110.4 yes
C30 C312 H31C 110.4 yes
C262 C312 H31D 110.4 yes
C30 C312 H31D 110.4 yes
H31C C312 H31D 108.6 yes
C331 C321 C371 111.1(14) yes
C331 C321 P2 111.8(9) yes
C371 C321 P2 115.4(10) yes
C331 C321 H321 105.9 yes
C371 C321 H321 105.9 yes
P2 C321 H321 105.9 yes
C321 C331 C341 110.6(13) yes
C321 C331 H33A 109.5 yes
C341 C331 H33A 109.5 yes
C321 C331 H33B 109.5 yes
C341 C331 H33B 109.5 yes
H33A C331 H33B 108.1 yes
C331 C341 C351 112.2(13) yes
C331 C341 H34A 109.2 yes
C351 C341 H34A 109.2 yes
C331 C341 H34B 109.2 yes
C351 C341 H34B 109.2 yes
H34A C341 H34B 107.9 yes
C361 C351 C341 110.8(15) yes
C361 C351 H35A 109.5 yes
C341 C351 H35A 109.5 yes
C361 C351 H35B 109.5 yes
C341 C351 H35B 109.5 yes
H35A C351 H35B 108.1 yes
C351 C361 C371 113.0(15) yes
C351 C361 H36A 109.0 yes
C371 C361 H36A 109.0 yes
C351 C361 H36B 109.0 yes
C371 C361 H36B 109.0 yes
H36A C361 H36B 107.8 yes
C361 C371 C321 111.7(14) yes
C361 C371 H37A 109.3 yes
C321 C371 H37A 109.3 yes
C361 C371 H37B 109.3 yes
C321 C371 H37B 109.3 yes
H37A C371 H37B 107.9 yes
C332 C322 C372 110.1(15) yes
C332 C322 P2 116.1(14) yes
C372 C322 P2 116.9(11) yes
C332 C322 H322 104.0 yes
C372 C322 H322 104.0 yes
P2 C322 H322 104.0 yes
C322 C332 C342 109.9(18) yes
C322 C332 H33C 109.7 yes
C342 C332 H33C 109.7 yes
C322 C332 H33D 109.7 yes
C342 C332 H33D 109.7 yes
H33C C332 H33D 108.2 yes
C352 C342 C332 110.9(16) yes
C352 C342 H34C 109.5 yes
C332 C342 H34C 109.5 yes
C352 C342 H34D 109.5 yes
C332 C342 H34D 109.5 yes
H34C C342 H34D 108.1 yes
C362 C352 C342 112.4(18) yes
C362 C352 H35C 109.1 yes
C342 C352 H35C 109.1 yes
C362 C352 H35D 109.1 yes
C342 C352 H35D 109.1 yes
H35C C352 H35D 107.9 yes
C352 C362 C372 113.3(19) yes
C352 C362 Cl21 132.3(18) yes
C372 C362 Cl21 94.9(13) yes
C352 C362 H36C 108.9 yes
C372 C362 H36C 108.9 yes
Cl21 C362 H36C 23.4 yes
C352 C362 H36D 108.9 yes
C372 C362 H36D 108.9 yes
Cl21 C362 H36D 95.9 yes
H36C C362 H36D 107.7 yes
C362 C372 C322 113.0(16) yes
C362 C372 H37C 109.0 yes
C322 C372 H37C 109.0 yes
C362 C372 H37D 109.0 yes
C322 C372 H37D 109.0 yes
H37C C372 H37D 107.8 yes
C44 B1 C50 103.4(5) yes
C44 B1 C56 113.3(4) yes
C50 B1 C56 112.3(5) yes
C44 B1 C38 112.5(5) yes
C50 B1 C38 112.7(4) yes
C56 B1 C38 102.9(5) yes
C43 C38 C39 116.3(6) yes
C43 C38 B1 121.0(5) yes
C39 C38 B1 122.3(5) yes
C40 C39 C38 121.0(6) yes
C40 C39 H39 119.5 yes
C38 C39 H39 119.5 yes
C39 C40 C41 122.3(6) yes
C39 C40 C401 118.8(7) yes
C41 C40 C401 118.9(7) yes
C42 C41 C40 116.4(6) yes
C42 C41 H41 121.8 yes
C40 C41 H41 121.8 yes
C43 C42 C41 121.6(6) yes
C43 C42 C421 119.3(7) yes
C41 C42 C421 119.1(7) yes
C42 C43 C38 122.3(6) yes
C42 C43 H43 118.8 yes
C38 C43 H43 118.8 yes
F403 C401 F402 106.6(11) yes
F403 C401 F401 107.6(13) yes
F402 C401 F401 101.9(10) yes
F403 C401 C40 115.1(9) yes
F402 C401 C40 113.9(7) yes
F401 C401 C40 110.7(9) yes
F423 C421 F422 108.7(11) yes
F423 C421 F421 105.7(10) yes
F422 C421 F421 102.3(10) yes
F423 C421 C42 114.1(8) yes
F422 C421 C42 113.3(7) yes
F421 C421 C42 111.8(8) yes
C49 C44 C45 116.2(6) yes
C49 C44 B1 122.3(5) yes
C45 C44 B1 121.1(5) yes
C46 C45 C44 122.0(6) yes
C46 C45 H45 119.0 yes
C44 C45 H45 119.0 yes
C45 C46 C47 120.8(6) yes
C45 C46 C461 120.4(6) yes
C47 C46 C461 118.8(7) yes
C48 C47 C46 118.2(7) yes
C48 C47 H47 120.9 yes
C46 C47 H47 120.9 yes
C47 C48 C49 121.1(6) yes
C47 C48 C481 119.5(7) yes
C49 C48 C481 119.4(7) yes
C44 C49 C48 121.6(6) yes
C44 C49 H49 119.2 yes
C48 C49 H49 119.2 yes
F463 C461 F481 108.6(11) yes
F463 C461 F461 104.5(10) yes
F481 C461 F461 101.2(8) yes
F463 C461 C46 115.3(7) yes
F481 C461 C46 112.7(7) yes
F461 C461 C46 113.3(7) yes
F482 C481 F462 109.0(11) yes
F482 C481 F483 103.5(10) yes
F462 C481 F483 103.3(12) yes
F482 C481 C48 115.4(8) yes
F462 C481 C48 112.5(9) yes
F483 C481 C48 112.1(9) yes
C51 C50 C55 115.2(6) yes
C51 C50 B1 123.7(5) yes
C55 C50 B1 120.7(5) yes
C52 C51 C50 122.5(6) yes
C52 C51 H51 118.8 yes
C50 C51 H51 118.8 yes
C53 C52 C51 121.6(6) yes
C53 C52 C521 118.4(7) yes
C51 C52 C521 120.0(7) yes
C52 C53 C54 117.1(7) yes
C52 C53 H53 121.5 yes
C54 C53 H53 121.5 yes
C55 C54 C53 121.6(7) yes
C55 C54 C541 119.7(8) yes
C53 C54 C541 118.6(8) yes
C54 C55 C50 122.0(6) yes
C54 C55 H55 119.0 yes
C50 C55 H55 119.0 yes
F523 C521 F522 112.0(11) yes
F523 C521 F521 102.0(12) yes
F522 C521 F521 98.7(11) yes
F523 C521 C52 114.8(9) yes
F522 C521 C52 116.5(7) yes
F521 C521 C52 110.6(10) yes
F543 C541 F542 108.2(16) yes
F543 C541 F541 104.8(14) yes
F542 C541 F541 98.1(14) yes
F543 C541 C54 117.9(9) yes
F542 C541 C54 112.8(12) yes
F541 C541 C54 112.9(13) yes
C57 C56 C61 116.1(6) yes
C57 C56 B1 119.9(5) yes
C61 C56 B1 123.7(5) yes
C56 C57 C58 122.3(6) yes
C56 C57 H57 118.9 yes
C58 C57 H57 118.9 yes
C59 C58 C57 120.8(6) yes
C59 C58 C581 119.3(7) yes
C57 C58 C581 119.8(7) yes
C58 C59 C60 118.0(6) yes
C58 C59 H59 121.0 yes
C60 C59 H59 121.0 yes
C59 C60 C61 121.5(6) yes
C59 C60 C601 120.1(7) yes
C61 C60 C601 118.4(7) yes
C56 C61 C60 121.3(6) yes
C56 C61 H61 119.3 yes
C60 C61 H61 119.3 yes
F581 C581 F583 107.0(10) yes
F581 C581 F582 106.0(12) yes
F583 C581 F582 104.6(9) yes
F581 C581 C58 112.9(7) yes
F583 C581 C58 114.1(9) yes
F582 C581 C58 111.6(10) yes
F603 C601 F602 105.0(13) yes
F603 C601 F601 105.9(13) yes
F602 C601 F601 102.0(11) yes
F603 C601 C60 113.2(9) yes
F602 C601 C60 114.8(10) yes
F601 C601 C60 114.7(7) yes
Cl11 C70 Cl12 96.2(13) yes
Cl11 C70 H70A 112.5 yes
Cl12 C70 H70A 112.5 yes
Cl11 C70 H70B 112.5 yes
Cl12 C70 H70B 112.5 yes
H70A C70 H70B 110.0 yes
C71 Cl21 C362 120.1(15) yes
Cl22 C71 Cl21 102.2(18) yes
Cl22 C71 H71A 111.3 yes
Cl21 C71 H71A 111.3 yes
Cl22 C71 H71B 111.3 yes
Cl21 C71 H71B 111.3 yes
H71A C71 H71B 109.2 yes

loop_
_geom_bond_atom_site_label_1
_geom_bond_atom_site_label_2
_geom_bond_distance
_geom_bond_publ_flag
Re1 N2 1.790(7) yes
Re1 N1 1.825(5) yes
Re1 C1 1.979(6) yes
Re1 P2 2.4736(15) yes
Re1 P1 2.4882(14) yes
P1 C8 1.833(6) yes
P1 C2 1.855(6) yes
P1 C14 1.860(5) yes
P2 C321 1.788(15) yes
P2 C20 1.816(7) yes
P2 C262 1.833(13) yes
P2 C261 1.904(12) yes
P2 C322 1.92(2) yes
N1 O1 1.176(7) yes
C1 O2 1.146(8) yes
N2 O3 1.191(9) yes
C2 C7 1.520(10) yes
C2 C3 1.525(12) yes
C2 H2 1.0000 yes
C3 C4 1.541(11) yes
C3 H3A 0.9900 yes
C3 H3B 0.9900 yes
C4 C5 1.500(15) yes
C4 H4A 0.9900 yes
C4 H4B 0.9900 yes
C5 C6 1.526(17) yes
C5 H5A 0.9900 yes
C5 H5B 0.9900 yes
C6 C7 1.540(11) yes
C6 H6A 0.9900 yes
C6 H6B 0.9900 yes
C7 H7A 0.9900 yes
C7 H7B 0.9900 yes
C8 C9 1.510(8) yes
C8 C13 1.534(8) yes
C8 H8 1.0000 yes
C9 C10 1.556(11) yes
C9 H9A 0.9900 yes
C9 H9B 0.9900 yes
C10 C11 1.515(12) yes
C10 H10A 0.9900 yes
C10 H10B 0.9900 yes
C11 C12 1.519(12) yes
C11 H11A 0.9900 yes
C11 H11B 0.9900 yes
C12 C13 1.505(12) yes
C12 H12A 0.9900 yes
C12 H12B 0.9900 yes
C13 H13A 0.9900 yes
C13 H13B 0.9900 yes
C14 C19 1.500(9) yes
C14 C15 1.534(9) yes
C14 H14 1.0000 yes
C15 C16 1.518(9) yes
C15 H15A 0.9900 yes
C15 H15B 0.9900 yes
C16 C17 1.491(11) yes
C16 H16A 0.9900 yes
C16 H16B 0.9900 yes
C17 C18 1.517(11) yes
C17 H17A 0.9900 yes
C17 H17B 0.9900 yes
C18 C19 1.516(9) yes
C18 H18A 0.9900 yes
C18 H18B 0.9900 yes
C19 H19A 0.9900 yes
C19 H19B 0.9900 yes
C20 C251 1.431(15) yes
C20 C252 1.441(18) yes
C20 C211 1.450(14) yes
C20 C212 1.65(2) yes
C20 H20 1.0000 yes
C211 C221 1.508(19) yes
C211 H21A 0.9900 yes
C211 H21B 0.9900 yes
C221 C231 1.50(2) yes
C221 H22A 0.9900 yes
C221 H22B 0.9900 yes
C231 C241 1.51(3) yes
C231 H23A 0.9900 yes
C231 H23B 0.9900 yes
C241 C251 1.50(2) yes
C241 H24A 0.9900 yes
C241 H24B 0.9900 yes
C251 H25A 0.9900 yes
C251 H25B 0.9900 yes
C212 C222 1.49(2) yes
C212 H21C 0.9900 yes
C212 H21D 0.9900 yes
C222 C232 1.42(3) yes
C222 H22C 0.9900 yes
C222 H22D 0.9900 yes
C232 C242 1.54(4) yes
C232 H23C 0.9900 yes
C232 H23D 0.9900 yes
C242 C252 1.53(3) yes
C242 H24C 0.9900 yes
C242 H24D 0.9900 yes
C252 H25C 0.9900 yes
C252 H25D 0.9900 yes
C29 C30 1.470(16) yes
C29 C281 1.59(2) yes
C29 C282 1.64(3) yes
C29 H29A 0.9900 yes
C29 H29B 0.9900 yes
C30 C311 1.553(19) yes
C30 C312 1.69(2) yes
C30 H30A 0.9900 yes
C30 H30B 0.9900 yes
C261 C271 1.496(17) yes
C261 C311 1.545(19) yes
C261 H261 1.0000 yes
C271 C281 1.56(2) yes
C271 H27A 0.9900 yes
C271 H27B 0.9900 yes
C281 H28A 0.9900 yes
C281 H28B 0.9900 yes
C311 H31A 0.9900 yes
C311 H31B 0.9900 yes
C262 C272 1.51(2) yes
C262 C312 1.53(3) yes
C262 H262 1.0000 yes
C272 C282 1.51(3) yes
C272 H27C 0.9900 yes
C272 H27D 0.9900 yes
C282 H28C 0.9900 yes
C282 H28D 0.9900 yes
C312 H31C 0.9900 yes
C312 H31D 0.9900 yes
C321 C331 1.51(2) yes
C321 C371 1.52(2) yes
C321 H321 1.0000 yes
C331 C341 1.537(19) yes
C331 H33A 0.9900 yes
C331 H33B 0.9900 yes
C341 C351 1.54(3) yes
C341 H34A 0.9900 yes
C341 H34B 0.9900 yes
C351 C361 1.46(3) yes
C351 H35A 0.9900 yes
C351 H35B 0.9900 yes
C361 C371 1.51(2) yes
C361 H36A 0.9900 yes
C361 H36B 0.9900 yes
C371 H37A 0.9900 yes
C371 H37B 0.9900 yes
C322 C332 1.52(2) yes
C322 C372 1.52(3) yes
C322 H322 1.0000 yes
C332 C342 1.57(3) yes
C332 H33C 0.9900 yes
C332 H33D 0.9900 yes
C342 C352 1.53(3) yes
C342 H34C 0.9900 yes
C342 H34D 0.9900 yes
C352 C362 1.47(3) yes
C352 H35C 0.9900 yes
C352 H35D 0.9900 yes
C362 C372 1.50(2) yes
C362 Cl21 2.15(3) yes
C362 H36C 0.9900 yes
C362 H36D 0.9900 yes
C372 H37C 0.9900 yes
C372 H37D 0.9900 yes
B1 C44 1.627(9) yes
B1 C50 1.639(9) yes
B1 C56 1.644(9) yes
B1 C38 1.647(9) yes
C38 C43 1.396(8) yes
C38 C39 1.402(8) yes
C39 C40 1.385(9) yes
C39 H39 0.9500 yes
C40 C41 1.394(10) yes
C40 C401 1.496(10) yes
C41 C42 1.392(10) yes
C41 H41 0.9500 yes
C42 C43 1.378(10) yes
C42 C421 1.513(10) yes
C43 H43 0.9500 yes
C401 F403 1.241(12) yes
C401 F402 1.284(10) yes
C401 F401 1.319(17) yes
C421 F423 1.250(12) yes
C421 F422 1.272(12) yes
C421 F421 1.307(13) yes
C44 C49 1.396(8) yes
C44 C45 1.397(9) yes
C45 C46 1.386(9) yes
C45 H45 0.9500 yes
C46 C47 1.388(9) yes
C46 C461 1.502(10) yes
C47 C48 1.370(11) yes
C47 H47 0.9500 yes
C48 C49 1.400(10) yes
C48 C481 1.489(10) yes
C49 H49 0.9500 yes
C461 F463 1.245(11) yes
C461 F481 1.289(11) yes
C461 F461 1.318(11) yes
F462 C481 1.291(14) yes
C481 F482 1.283(12) yes
C481 F483 1.311(15) yes
C50 C51 1.395(8) yes
C50 C55 1.404(9) yes
C51 C52 1.385(10) yes
C51 H51 0.9500 yes
C52 C53 1.376(11) yes
C52 C521 1.500(10) yes
C53 C54 1.387(11) yes
C53 H53 0.9500 yes
C54 C55 1.385(10) yes
C54 C541 1.489(12) yes
C55 H55 0.9500 yes
C521 F523 1.231(12) yes
C521 F522 1.260(12) yes
C521 F521 1.333(15) yes
C541 F543 1.225(14) yes
C541 F542 1.274(19) yes
C541 F541 1.323(19) yes
C56 C57 1.395(8) yes
C56 C61 1.396(8) yes
C57 C58 1.398(9) yes
C57 H57 0.9500 yes
C58 C59 1.374(10) yes
C58 C581 1.487(10) yes
C59 C60 1.382(10) yes
C59 H59 0.9500 yes
C60 C61 1.400(10) yes
C60 C601 1.491(10) yes
C61 H61 0.9500 yes
C581 F581 1.293(12) yes
C581 F583 1.301(13) yes
C581 F582 1.306(16) yes
C601 F603 1.232(14) yes
C601 F602 1.239(16) yes
C601 F601 1.268(11) yes
Cl11 C70 1.87(2) yes
C70 Cl12 1.92(2) yes
C70 H70A 0.9900 yes
C70 H70B 0.9900 yes
Cl21 C71 1.84(3) yes
C71 Cl22 1.81(3) yes
C71 H71A 0.9900 yes
C71 H71B 0.9900 yes

loop_
_geom_torsion_atom_site_label_1
_geom_torsion_atom_site_label_2
_geom_torsion_atom_site_label_3
_geom_torsion_atom_site_label_4
_geom_torsion
_geom_torsion_publ_flag
N2 Re1 P1 C8 -172.1(3) yes
N1 Re1 P1 C8 66.4(3) yes
C1 Re1 P1 C8 -63.2(2) yes
P2 Re1 P1 C8 6.2(3) yes
N2 Re1 P1 C2 72.4(3) yes
N1 Re1 P1 C2 -49.1(3) yes
C1 Re1 P1 C2 -178.7(3) yes
P2 Re1 P1 C2 -109.3(3) yes
N2 Re1 P1 C14 -46.1(3) yes
N1 Re1 P1 C14 -167.5(3) yes
C1 Re1 P1 C14 62.8(3) yes
P2 Re1 P1 C14 132.3(3) yes
N2 Re1 P2 C321 -78.8(6) yes
N1 Re1 P2 C321 42.6(6) yes
C1 Re1 P2 C321 172.5(6) yes
P1 Re1 P2 C321 102.9(6) yes
N2 Re1 P2 C20 56.3(5) yes
N1 Re1 P2 C20 177.7(5) yes
C1 Re1 P2 C20 -52.4(5) yes
P1 Re1 P2 C20 -122.0(5) yes
N2 Re1 P2 C262 -168.4(5) yes
N1 Re1 P2 C262 -47.0(5) yes
C1 Re1 P2 C262 82.8(5) yes
P1 Re1 P2 C262 13.2(6) yes
N2 Re1 P2 C261 162.1(4) yes
N1 Re1 P2 C261 -76.4(4) yes
C1 Re1 P2 C261 53.4(4) yes
P1 Re1 P2 C261 -16.2(5) yes
N2 Re1 P2 C322 -56.2(6) yes
N1 Re1 P2 C322 65.3(6) yes
C1 Re1 P2 C322 -164.9(6) yes
P1 Re1 P2 C322 125.5(6) yes
N2 Re1 N1 O1 4(8) yes
C1 Re1 N1 O1 -176(100) yes
P2 Re1 N1 O1 -92(8) yes
P1 Re1 N1 O1 97(8) yes
N2 Re1 C1 O2 -29(10) yes
N1 Re1 C1 O2 151(9) yes
P2 Re1 C1 O2 67(10) yes
P1 Re1 C1 O2 -123(10) yes
N1 Re1 N2 O3 -25(6) yes
C1 Re1 N2 O3 155(6) yes
P2 Re1 N2 O3 65(6) yes
P1 Re1 N2 O3 -115(6) yes
C8 P1 C2 C7 51.9(6) yes
C14 P1 C2 C7 -63.1(7) yes
Re1 P1 C2 C7 173.0(5) yes
C8 P1 C2 C3 -178.9(6) yes
C14 P1 C2 C3 66.1(6) yes
Re1 P1 C2 C3 -57.8(6) yes
C7 C2 C3 C4 -54.5(10) yes
P1 C2 C3 C4 175.0(6) yes
C2 C3 C4 C5 53.7(12) yes
C3 C4 C5 C6 -55.3(12) yes
C4 C5 C6 C7 57.8(11) yes
C3 C2 C7 C6 57.1(10) yes
P1 C2 C7 C6 -173.5(7) yes
C5 C6 C7 C2 -58.5(11) yes
C2 P1 C8 C9 51.9(5) yes
C14 P1 C8 C9 164.6(5) yes
Re1 P1 C8 C9 -66.3(5) yes
C2 P1 C8 C13 178.0(4) yes
C14 P1 C8 C13 -69.3(5) yes
Re1 P1 C8 C13 59.8(4) yes
C13 C8 C9 C10 58.3(8) yes
P1 C8 C9 C10 -173.7(5) yes
C8 C9 C10 C11 -58.6(9) yes
C9 C10 C11 C12 59.0(10) yes
C10 C11 C12 C13 -59.0(10) yes
C11 C12 C13 C8 57.7(9) yes
C9 C8 C13 C12 -58.5(8) yes
P1 C8 C13 C12 172.8(5) yes
C8 P1 C14 C19 104.6(6) yes
C2 P1 C14 C19 -143.7(6) yes
Re1 P1 C14 C19 -23.6(7) yes
C8 P1 C14 C15 -28.1(6) yes
C2 P1 C14 C15 83.6(6) yes
Re1 P1 C14 C15 -156.3(4) yes
C19 C14 C15 C16 53.1(8) yes
P1 C14 C15 C16 -172.1(5) yes
C14 C15 C16 C17 -51.0(10) yes
C15 C16 C17 C18 49.6(10) yes
C16 C17 C18 C19 -50.1(10) yes
C15 C14 C19 C18 -54.4(9) yes
P1 C14 C19 C18 172.0(6) yes
C17 C18 C19 C14 52.9(9) yes
C321 P2 C20 C251 121.4(11) yes
C262 P2 C20 C251 -144.2(11) yes
C261 P2 C20 C251 -127.1(11) yes
C322 P2 C20 C251 107.5(12) yes
Re1 P2 C20 C251 -12.6(12) yes
C321 P2 C20 C252 -170.2(11) yes
C262 P2 C20 C252 -75.8(12) yes
C261 P2 C20 C252 -58.7(11) yes
C322 P2 C20 C252 175.9(12) yes
Re1 P2 C20 C252 55.8(12) yes
C321 P2 C20 C211 -41.0(12) yes
C262 P2 C20 C211 53.4(13) yes
C261 P2 C20 C211 70.5(11) yes
C322 P2 C20 C211 -54.9(12) yes
Re1 P2 C20 C211 -175.0(9) yes
C321 P2 C20 C212 64.1(9) yes
C262 P2 C20 C212 158.5(8) yes
C261 P2 C20 C212 175.6(8) yes
C322 P2 C20 C212 50.2(8) yes
Re1 P2 C20 C212 -69.9(8) yes
C251 C20 C211 C221 36(2) yes
C252 C20 C211 C221 -21.7(19) yes
C212 C20 C211 C221 85.0(16) yes
P2 C20 C211 C221 -161.2(13) yes
C20 C211 C221 C231 -42(2) yes
C211 C221 C231 C241 47(2) yes
C221 C231 C241 C251 -47(3) yes
C252 C20 C251 C241 50.1(16) yes
C211 C20 C251 C241 -34(2) yes
C212 C20 C251 C241 -104.6(18) yes
P2 C20 C251 C241 163.8(13) yes
C231 C241 C251 C20 40(3) yes
C251 C20 C212 C222 77.0(15) yes
C252 C20 C212 C222 55.2(16) yes
C211 C20 C212 C222 -46.8(15) yes
P2 C20 C212 C222 -168.7(12) yes
C20 C212 C222 C232 -52(2) yes
C212 C222 C232 C242 49(3) yes
C222 C232 C242 C252 -50(2) yes
C251 C20 C252 C242 -78.0(17) yes
C211 C20 C252 C242 39.3(18) yes
C212 C20 C252 C242 -57.3(17) yes
P2 C20 C252 C242 175.6(13) yes
C232 C242 C252 C20 58(2) yes
C281 C29 C30 C311 74.7(13) yes
C282 C29 C30 C311 -22.6(14) yes
C281 C29 C30 C312 28.5(14) yes
C282 C29 C30 C312 -68.8(14) yes
C321 P2 C261 C271 69.3(13) yes
C20 P2 C261 C271 -48.7(12) yes
C262 P2 C261 C271 97.1(17) yes
C322 P2 C261 C271 55.4(14) yes
Re1 P2 C261 C271 -168.4(11) yes
C321 P2 C261 C311 -57.7(12) yes
C20 P2 C261 C311 -175.7(11) yes
C262 P2 C261 C311 -30.0(13) yes
C322 P2 C261 C311 -71.7(13) yes
Re1 P2 C261 C311 64.6(11) yes
C311 C261 C271 C281 -58.1(19) yes
P2 C261 C271 C281 172.3(12) yes
C261 C271 C281 C29 60.9(18) yes
C30 C29 C281 C271 -68.8(14) yes
C282 C29 C281 C271 34.1(14) yes
C271 C261 C311 C30 61.9(17) yes
P2 C261 C311 C30 -164.8(10) yes
C29 C30 C311 C261 -72.4(14) yes
C312 C30 C311 C261 27.5(13) yes
C321 P2 C262 C272 59.0(14) yes
C20 P2 C262 C272 -55.2(15) yes
C261 P2 C262 C272 -94.3(18) yes
C322 P2 C262 C272 51.3(15) yes
Re1 P2 C262 C272 170.3(13) yes
C321 P2 C262 C312 -172.8(13) yes
C20 P2 C262 C312 73.0(12) yes
C261 P2 C262 C312 33.9(13) yes
C322 P2 C262 C312 179.5(12) yes
Re1 P2 C262 C312 -61.5(12) yes
C312 C262 C272 C282 53(2) yes
P2 C262 C272 C282 180.0(15) yes
C262 C272 C282 C29 -57(2) yes
C30 C29 C282 C272 65.9(18) yes
C281 C29 C282 C272 -39.4(17) yes
C272 C262 C312 C30 -56.8(18) yes
P2 C262 C312 C30 171.4(10) yes
C29 C30 C312 C262 69.6(15) yes
C311 C30 C312 C262 -23.3(13) yes
C20 P2 C321 C331 -96.7(12) yes
C262 P2 C321 C331 146.6(13) yes
C261 P2 C321 C331 159.2(12) yes
C322 P2 C321 C331 -55(2) yes
Re1 P2 C321 C331 38.8(14) yes
C20 P2 C321 C371 31.5(14) yes
C262 P2 C321 C371 -85.1(13) yes
C261 P2 C321 C371 -72.5(13) yes
C322 P2 C321 C371 73(2) yes
Re1 P2 C321 C371 167.0(11) yes
C371 C321 C331 C341 54.1(19) yes
P2 C321 C331 C341 -175.4(12) yes
C321 C331 C341 C351 -54(2) yes
C331 C341 C351 C361 54(2) yes
C341 C351 C361 C371 -54(2) yes
C351 C361 C371 C321 56(2) yes
C331 C321 C371 C361 -55.1(19) yes
P2 C321 C371 C361 176.3(13) yes
C321 P2 C322 C332 30.1(19) yes
C20 P2 C322 C332 172.4(12) yes
C262 P2 C322 C332 51.9(13) yes
C261 P2 C322 C332 70.4(14) yes
Re1 P2 C322 C332 -64.9(13) yes
C321 P2 C322 C372 163(3) yes
C20 P2 C322 C372 -55.0(14) yes
C262 P2 C322 C372 -175.5(13) yes
C261 P2 C322 C372 -157.0(11) yes
Re1 P2 C322 C372 67.7(14) yes
C372 C322 C332 C342 56.4(19) yes
P2 C322 C332 C342 -168.0(13) yes
C322 C332 C342 C352 -55(2) yes
C332 C342 C352 C362 53(2) yes
C342 C352 C362 C372 -52(3) yes
C342 C352 C362 Cl21 -173.1(16) yes
C352 C362 C372 C322 54(2) yes
Cl21 C362 C372 C322 -165.6(14) yes
C332 C322 C372 C362 -56(2) yes
P2 C322 C372 C362 168.8(14) yes
C44 B1 C38 C43 -39.9(8) yes
C50 B1 C38 C43 -156.3(6) yes
C56 B1 C38 C43 82.4(7) yes
C44 B1 C38 C39 147.7(6) yes
C50 B1 C38 C39 31.2(8) yes
C56 B1 C38 C39 -90.0(7) yes
C43 C38 C39 C40 0.7(10) yes
B1 C38 C39 C40 173.5(6) yes
C38 C39 C40 C41 -2.4(11) yes
C38 C39 C40 C401 -179.6(7) yes
C39 C40 C41 C42 2.9(11) yes
C401 C40 C41 C42 -180.0(8) yes
C40 C41 C42 C43 -1.8(11) yes
C40 C41 C42 C421 -179.3(7) yes
C41 C42 C43 C38 0.2(11) yes
C421 C42 C43 C38 177.7(7) yes
C39 C38 C43 C42 0.4(10) yes
B1 C38 C43 C42 -172.6(6) yes
C39 C40 C401 F403 170.0(13) yes
C41 C40 C401 F403 -7.3(17) yes
C39 C40 C401 F402 46.4(13) yes
C41 C40 C401 F402 -130.8(9) yes
C39 C40 C401 F401 -67.7(12) yes
C41 C40 C401 F401 115.0(12) yes
C43 C42 C421 F423 175.5(12) yes
C41 C42 C421 F423 -6.9(15) yes
C43 C42 C421 F422 -59.4(13) yes
C41 C42 C421 F422 118.2(11) yes
C43 C42 C421 F421 55.7(11) yes
C41 C42 C421 F421 -126.7(9) yes
C50 B1 C44 C49 -87.7(7) yes
C56 B1 C44 C49 34.1(8) yes
C38 B1 C44 C49 150.4(6) yes
C50 B1 C44 C45 84.0(7) yes
C56 B1 C44 C45 -154.1(6) yes
C38 B1 C44 C45 -37.9(8) yes
C49 C44 C45 C46 0.6(9) yes
B1 C44 C45 C46 -171.6(6) yes
C44 C45 C46 C47 0.3(10) yes
C44 C45 C46 C461 -179.8(7) yes
C45 C46 C47 C48 -0.6(11) yes
C461 C46 C47 C48 179.5(7) yes
C46 C47 C48 C49 -0.2(11) yes
C46 C47 C48 C481 -178.6(8) yes
C45 C44 C49 C48 -1.4(10) yes
B1 C44 C49 C48 170.8(6) yes
C47 C48 C49 C44 1.2(11) yes
C481 C48 C49 C44 179.7(8) yes
C45 C46 C461 F463 -9.9(14) yes
C47 C46 C461 F463 170.0(12) yes
C45 C46 C461 F481 115.7(10) yes
C47 C46 C461 F481 -64.4(12) yes
C45 C46 C461 F461 -130.2(8) yes
C47 C46 C461 F461 49.7(11) yes
C47 C48 C481 F482 4.4(15) yes
C49 C48 C481 F482 -174.1(10) yes
C47 C48 C481 F462 130.4(12) yes
C49 C48 C481 F462 -48.1(15) yes
C47 C48 C481 F483 -113.7(11) yes
C49 C48 C481 F483 67.8(13) yes
C44 B1 C50 C51 -89.5(7) yes
C56 B1 C50 C51 148.0(6) yes
C38 B1 C50 C51 32.3(9) yes
C44 B1 C50 C55 82.6(7) yes
C56 B1 C50 C55 -39.9(9) yes
C38 B1 C50 C55 -155.6(7) yes
C55 C50 C51 C52 3.2(10) yes
B1 C50 C51 C52 175.6(7) yes
C50 C51 C52 C53 -1.1(12) yes
C50 C51 C52 C521 179.2(8) yes
C51 C52 C53 C54 -0.5(13) yes
C521 C52 C53 C54 179.2(9) yes
C52 C53 C54 C55 -0.2(14) yes
C52 C53 C54 C541 -177.8(11) yes
C53 C54 C55 C50 2.5(15) yes
C541 C54 C55 C50 -179.9(11) yes
C51 C50 C55 C54 -3.8(12) yes
B1 C50 C55 C54 -176.5(8) yes
C53 C52 C521 F523 69.0(16) yes
C51 C52 C521 F523 -111.3(13) yes
C53 C52 C521 F522 -157.4(11) yes
C51 C52 C521 F522 22.3(15) yes
C53 C52 C521 F521 -45.7(14) yes
C51 C52 C521 F521 133.9(11) yes
C55 C54 C541 F543 -8(2) yes
C53 C54 C541 F543 169.5(15) yes
C55 C54 C541 F542 119.1(16) yes
C53 C54 C541 F542 -63(2) yes
C55 C54 C541 F541 -130.7(14) yes
C53 C54 C541 F541 46.9(19) yes
C44 B1 C56 C57 45.3(8) yes
C50 B1 C56 C57 162.0(6) yes
C38 B1 C56 C57 -76.5(7) yes
C44 B1 C56 C61 -142.0(6) yes
C50 B1 C56 C61 -25.3(9) yes
C38 B1 C56 C61 96.2(7) yes
C61 C56 C57 C58 -1.7(10) yes
B1 C56 C57 C58 171.5(6) yes
C56 C57 C58 C59 2.9(11) yes
C56 C57 C58 C581 -178.3(9) yes
C57 C58 C59 C60 -2.1(11) yes
C581 C58 C59 C60 179.1(9) yes
C58 C59 C60 C61 0.1(11) yes
C58 C59 C60 C601 179.5(8) yes
C57 C56 C61 C60 -0.3(10) yes
B1 C56 C61 C60 -173.2(6) yes
C59 C60 C61 C56 1.1(11) yes
C601 C60 C61 C56 -178.3(7) yes
C59 C58 C581 F581 -149.1(11) yes
C57 C58 C581 F581 32.0(16) yes
C59 C58 C581 F583 -26.7(14) yes
C57 C58 C581 F583 154.5(8) yes
C59 C58 C581 F582 91.6(12) yes
C57 C58 C581 F582 -87.2(11) yes
C59 C60 C601 F603 97.7(15) yes
C61 C60 C601 F603 -82.9(16) yes
C59 C60 C601 F602 -141.6(13) yes
C61 C60 C601 F602 37.7(15) yes
C59 C60 C601 F601 -23.9(14) yes
C61 C60 C601 F601 155.5(10) yes
C352 C362 Cl21 C71 89(5) yes
C372 C362 Cl21 C71 -39(5) yes
C362 Cl21 C71 Cl22 170(3) yes
